data_4119161
loop_
_publ_author_name
'Viktor Bagutski'
'Alessandro Del Grosso'
'Josue Ayuso Carrillo'
'Ian A. Cade'
'Matthew D. Helm'
'James R. Lawson'
'Paul J. Singleton'
'Sophia A. Solomon'
'Tommaso Marcelli'
'Michael J. Ingleson'

_publ_section_title
;
 Mechanistic Studies into Amine-Mediated Electrophilic Arene Borylation
 and Its Application in MIDA Boronate Synthesis
;
_journal_name_full 'Journal of the American Chemical Society'
_journal_page_first 474
_journal_page_last 487
_journal_paper_doi 10.1021/ja3100963
_journal_volume 135
_journal_year 2013
_chemical_formula_moiety 'C14 H15 Al B Cl4 N O2'
_chemical_formula_sum 'C14 H15 Al B Cl4 N O2'
_chemical_formula_weight 408.86
_chemical_name_systematic
; 
 ? 
;
_space_group_IT_number 2
_symmetry_cell_setting triclinic
_symmetry_space_group_name_Hall '-P 1'
_symmetry_space_group_name_H-M 'P -1'
_atom_sites_solution_hydrogens geom
_atom_sites_solution_primary direct
_atom_sites_solution_secondary difmap
_audit_creation_method SHELXL-97
_cell_angle_alpha 85.607(5)
_cell_angle_beta 87.046(5)
_cell_angle_gamma 80.595(5)
_cell_formula_units_Z 2
_cell_length_a 6.9213(4)
_cell_length_b 7.6026(4)
_cell_length_c 17.3776(10)
_cell_measurement_reflns_used 3973
_cell_measurement_temperature 100(2)
_cell_measurement_theta_max 28.3923
_cell_measurement_theta_min 3.1591
_cell_volume 898.76(9)
_computing_cell_refinement
;
CrysAlis RED, Oxford Diffraction Ltd.,
Version 1.171.34.9 (release 08-12-2009 CrysAlis171 .NET)
(compiled Dec  8 2009,17:31:18)
;
_computing_data_collection
;
CrysAlis CCD, Oxford Diffraction Ltd.,
Version 1.171.34.9 (release 08-12-2009 CrysAlis171 .NET)
(compiled Dec  8 2009,17:31:18)
;
_computing_data_reduction
;
CrysAlis RED, Oxford Diffraction Ltd.,
Version 1.171.34.9 (release 08-12-2009 CrysAlis171 .NET)
(compiled Dec  8 2009,17:31:18)
;
_computing_molecular_graphics 'SHELXL-97 (Sheldrick, 1997)'
_computing_publication_material 'SHELXL-97 (Sheldrick, 1997)'
_computing_structure_refinement 'SHELXL-97 (Sheldrick, 1997)'
_computing_structure_solution 'SHELXS-97 (Sheldrick, 1990)'
_diffrn_ambient_temperature 100(2)
_diffrn_detector_area_resol_mean 8.3367
_diffrn_measured_fraction_theta_full 0.998
_diffrn_measured_fraction_theta_max 0.998
_diffrn_measurement_device_type 'Oxford Diffraction XCalibur 2'
_diffrn_measurement_method 'phi and omega'
_diffrn_radiation_monochromator graphite
_diffrn_radiation_source 'Enhance (Mo) x-ray Source'
_diffrn_radiation_type MoK\a
_diffrn_radiation_wavelength 0.71073
_diffrn_reflns_av_R_equivalents 0.0284
_diffrn_reflns_av_sigmaI/netI 0.0360
_diffrn_reflns_limit_h_max 5
_diffrn_reflns_limit_h_min -8
_diffrn_reflns_limit_k_max 8
_diffrn_reflns_limit_k_min -9
_diffrn_reflns_limit_l_max 21
_diffrn_reflns_limit_l_min -21
_diffrn_reflns_number 5830
_diffrn_reflns_theta_full 26.37
_diffrn_reflns_theta_max 26.37
_diffrn_reflns_theta_min 3.47
_exptl_absorpt_coefficient_mu 0.713
_exptl_absorpt_correction_T_max 0.8146
_exptl_absorpt_correction_T_min 0.5994
_exptl_absorpt_correction_type multi-scan
_exptl_absorpt_process_details
;
CrysAlis RED, Oxford Diffraction Ltd.,
Version 1.171.34.9 (release 08-12-2009 CrysAlis171 .NET)
(compiled Dec  8 2009,17:31:18)
empirical absorption correction using spherical harmonics,
 implemented in SCALE3 ABSPACK scaling algorithm.
;
_exptl_crystal_colour Colourless
_exptl_crystal_density_diffrn 1.511
_exptl_crystal_description Rhomboid
_exptl_crystal_F_000 416
_exptl_crystal_size_max 0.80
_exptl_crystal_size_mid 0.30
_exptl_crystal_size_min 0.30
_refine_diff_density_max 0.465
_refine_diff_density_min -0.420
_refine_diff_density_rms 0.083
_refine_ls_extinction_method none
_refine_ls_goodness_of_fit_ref 0.975
_refine_ls_hydrogen_treatment constr
_refine_ls_matrix_type full
_refine_ls_number_parameters 210
_refine_ls_number_reflns 3682
_refine_ls_number_restraints 0
_refine_ls_restrained_S_all 0.975
_refine_ls_R_factor_all 0.0474
_refine_ls_R_factor_gt 0.0389
_refine_ls_shift/su_max 0.000
_refine_ls_shift/su_mean 0.000
_refine_ls_structure_factor_coef Fsqd
_refine_ls_weighting_details 'calc w=1/[\s^2^(Fo^2^)+(0.0768P)^2^+0.0000P] where P=(Fo^2^+2Fc^2^)/3'
_refine_ls_weighting_scheme calc
_refine_ls_wR_factor_gt 0.1039
_refine_ls_wR_factor_ref 0.1072
_reflns_number_gt 3016
_reflns_number_total 3682
_reflns_threshold_expression >2sigma(I)
_cod_data_source_file ja3100963_si_002_2.cif
_cod_data_source_block e:\ccdpc\omji21\omji21pb1
_cod_database_code 4119161

loop_
_symmetry_equiv_pos_as_xyz
'x, y, z'
'-x, -y, -z'

loop_
_atom_site_label
_atom_site_type_symbol
_atom_site_fract_x
_atom_site_fract_y
_atom_site_fract_z
_atom_site_U_iso_or_equiv
_atom_site_adp_type
_atom_site_occupancy
_atom_site_symmetry_multiplicity
_atom_site_calc_flag
_atom_site_refinement_flags
Al1 Al 0.29524(9) 0.05716(8) 0.37218(3) 0.01792(16) Uani 1 1 d .
B1 B 0.3982(5) 0.3445(3) 0.06800(15) 0.0301(6) Uani 1 1 d .
C1 C 0.4796(4) 0.4183(3) 0.13766(12) 0.0252(5) Uani 1 1 d .
C2 C 0.6802(3) 0.3901(3) 0.14996(13) 0.0254(5) Uani 1 1 d .
H2 H 0.7682 0.3287 0.1135 0.031 Uiso 1 1 calc R
C3 C 0.7542(3) 0.4495(3) 0.21415(12) 0.0232(5) Uani 1 1 d .
H3 H 0.8908 0.4276 0.2225 0.028 Uiso 1 1 calc R
C4 C 0.6245(3) 0.5411(3) 0.26554(11) 0.0189(4) Uani 1 1 d .
C5 C 0.4258(3) 0.5744(3) 0.25518(12) 0.0221(4) Uani 1 1 d .
H5 H 0.3392 0.6387 0.2912 0.027 Uiso 1 1 calc R
C6 C 0.3543(3) 0.5121(3) 0.19105(13) 0.0254(5) Uani 1 1 d .
H6 H 0.2173 0.5338 0.1834 0.030 Uiso 1 1 calc R
C7 C 0.1967(4) 0.2538(3) -0.00845(13) 0.0347(6) Uani 1 1 d .
C8 C 0.0360(5) 0.2134(3) -0.04233(15) 0.0418(7) Uani 1 1 d .
H8 H -0.0933 0.2450 -0.0212 0.050 Uiso 1 1 calc R
C9 C 0.0744(5) 0.1229(3) -0.10979(14) 0.0476(8) Uani 1 1 d .
H9 H -0.0314 0.0908 -0.1355 0.057 Uiso 1 1 calc R
C10 C 0.2628(5) 0.0792(3) -0.13980(14) 0.0445(8) Uani 1 1 d .
H10 H 0.2829 0.0177 -0.1858 0.053 Uiso 1 1 calc R
C11 C 0.4258(5) 0.1219(3) -0.10513(13) 0.0389(7) Uani 1 1 d .
H11 H 0.5556 0.0916 -0.1259 0.047 Uiso 1 1 calc R
C12 C 0.3842(4) 0.2112(3) -0.03864(13) 0.0333(6) Uani 1 1 d .
C13 C 0.8963(3) 0.6492(3) 0.32991(13) 0.0238(5) Uani 1 1 d .
H13A H 0.9939 0.5411 0.3255 0.036 Uiso 1 1 calc R
H13C H 0.9197 0.7085 0.3759 0.036 Uiso 1 1 calc R
H13B H 0.9068 0.7305 0.2839 0.036 Uiso 1 1 calc R
C14 C 0.6820(3) 0.4612(3) 0.40295(12) 0.0211(4) Uani 1 1 d .
H14A H 0.5468 0.4382 0.4102 0.032 Uiso 1 1 calc R
H14C H 0.7222 0.5054 0.4502 0.032 Uiso 1 1 calc R
H14B H 0.7689 0.3503 0.3915 0.032 Uiso 1 1 calc R
Cl1 Cl 0.19773(7) 0.27756(7) 0.43994(3) 0.02508(15) Uani 1 1 d .
Cl2 Cl 0.27114(8) -0.19148(6) 0.43468(3) 0.02508(15) Uani 1 1 d .
Cl3 Cl 0.59889(8) 0.04506(7) 0.34017(4) 0.03168(17) Uani 1 1 d .
Cl4 Cl 0.13182(9) 0.08059(8) 0.27056(3) 0.03512(17) Uani 1 1 d .
N1 N 0.6947(2) 0.5992(2) 0.33681(9) 0.0163(3) Uani 1 1 d .
H1 H 0.6089 0.7012 0.3495 0.020 Uiso 1 1 calc R
O1 O 0.2026(3) 0.3390(2) 0.05923(9) 0.0341(4) Uani 1 1 d .
O2 O 0.5150(3) 0.26910(19) 0.00785(9) 0.0318(4) Uani 1 1 d .

loop_
_atom_site_aniso_label
_atom_site_aniso_U_11
_atom_site_aniso_U_22
_atom_site_aniso_U_33
_atom_site_aniso_U_23
_atom_site_aniso_U_13
_atom_site_aniso_U_12
Al1 0.0192(3) 0.0170(3) 0.0181(3) -0.0021(2) -0.0038(2) -0.0032(2)
B1 0.0543(18) 0.0209(12) 0.0166(12) 0.0027(9) -0.0083(12) -0.0102(12)
C1 0.0405(13) 0.0191(10) 0.0175(11) 0.0011(8) -0.0057(10) -0.0089(9)
C2 0.0371(13) 0.0166(10) 0.0215(11) -0.0020(8) 0.0017(10) -0.0018(9)
C3 0.0259(11) 0.0177(10) 0.0248(11) 0.0016(8) -0.0021(9) -0.0006(8)
C4 0.0257(11) 0.0161(9) 0.0159(10) 0.0004(8) -0.0034(8) -0.0061(8)
C5 0.0210(10) 0.0265(11) 0.0200(11) -0.0045(9) -0.0034(8) -0.0055(9)
C6 0.0280(11) 0.0274(11) 0.0224(11) -0.0019(9) -0.0072(9) -0.0075(9)
C7 0.0655(18) 0.0273(12) 0.0157(11) 0.0005(9) -0.0112(11) -0.0185(12)
C8 0.0678(19) 0.0401(15) 0.0242(13) -0.0001(11) -0.0138(12) -0.0262(14)
C9 0.095(3) 0.0343(14) 0.0212(13) 0.0042(11) -0.0201(15) -0.0307(16)
C10 0.101(3) 0.0192(12) 0.0159(12) 0.0020(9) -0.0173(14) -0.0141(14)
C11 0.082(2) 0.0178(11) 0.0170(11) 0.0010(9) -0.0120(12) -0.0052(12)
C12 0.0657(18) 0.0182(11) 0.0172(11) 0.0038(8) -0.0144(11) -0.0086(11)
C13 0.0185(10) 0.0274(11) 0.0273(12) 0.0025(9) -0.0055(9) -0.0096(9)
C14 0.0260(11) 0.0228(10) 0.0159(10) 0.0021(8) -0.0053(8) -0.0078(9)
Cl1 0.0215(3) 0.0239(3) 0.0304(3) -0.0112(2) -0.0020(2) -0.0007(2)
Cl2 0.0316(3) 0.0214(3) 0.0226(3) 0.0025(2) -0.0034(2) -0.0065(2)
Cl3 0.0243(3) 0.0269(3) 0.0453(4) -0.0126(3) 0.0110(3) -0.0075(2)
Cl4 0.0488(4) 0.0307(3) 0.0275(3) 0.0000(2) -0.0206(3) -0.0063(3)
N1 0.0155(8) 0.0168(8) 0.0171(8) -0.0019(7) -0.0041(7) -0.0024(6)
O1 0.0547(11) 0.0361(9) 0.0170(8) -0.0062(7) -0.0062(7) -0.0197(8)
O2 0.0582(11) 0.0221(8) 0.0156(8) -0.0010(6) -0.0106(7) -0.0050(8)

loop_
_atom_type_symbol
_atom_type_description
_atom_type_scat_dispersion_real
_atom_type_scat_dispersion_imag
_atom_type_scat_source
C C 0.0033 0.0016 'International Tables Vol C Tables 4.2.6.8 and 6.1.1.4'
H H 0.0000 0.0000 'International Tables Vol C Tables 4.2.6.8 and 6.1.1.4'
B B 0.0013 0.0007 'International Tables Vol C Tables 4.2.6.8 and 6.1.1.4'
N N 0.0061 0.0033 'International Tables Vol C Tables 4.2.6.8 and 6.1.1.4'
O O 0.0106 0.0060 'International Tables Vol C Tables 4.2.6.8 and 6.1.1.4'
Al Al 0.0645 0.0514 'International Tables Vol C Tables 4.2.6.8 and 6.1.1.4'
Cl Cl 0.1484 0.1585 'International Tables Vol C Tables 4.2.6.8 and 6.1.1.4'

loop_
_geom_angle_atom_site_label_1
_geom_angle_atom_site_label_2
_geom_angle_atom_site_label_3
_geom_angle
Cl1 Al1 Cl4 110.30(3)
Cl1 Al1 Cl2 111.96(3)
Cl4 Al1 Cl2 109.30(3)
Cl1 Al1 Cl3 110.34(3)
Cl4 Al1 Cl3 109.12(4)
Cl2 Al1 Cl3 105.69(3)
O1 B1 O2 111.9(2)
O1 B1 C1 124.3(2)
O2 B1 C1 123.7(2)
C6 C1 C2 118.1(2)
C6 C1 B1 120.8(2)
C2 C1 B1 121.1(2)
C3 C2 C1 121.5(2)
C3 C2 H2 119.2
C1 C2 H2 119.2
C4 C3 C2 118.3(2)
C4 C3 H3 120.8
C2 C3 H3 120.8
C5 C4 C3 122.2(2)
C5 C4 N1 117.35(18)
C3 C4 N1 120.39(19)
C4 C5 C6 118.7(2)
C4 C5 H5 120.7
C6 C5 H5 120.7
C5 C6 C1 121.2(2)
C5 C6 H6 119.4
C1 C6 H6 119.4
C12 C7 C8 122.9(2)
C12 C7 O1 108.9(2)
C8 C7 O1 128.2(3)
C7 C8 C9 115.8(3)
C7 C8 H8 122.1
C9 C8 H8 122.1
C10 C9 C8 121.2(3)
C10 C9 H9 119.4
C8 C9 H9 119.4
C9 C10 C11 122.6(2)
C9 C10 H10 118.7
C11 C10 H10 118.7
C12 C11 C10 115.1(3)
C12 C11 H11 122.4
C10 C11 H11 122.4
C7 C12 C11 122.3(3)
C7 C12 O2 109.8(2)
C11 C12 O2 127.8(3)
N1 C13 H13A 109.5
N1 C13 H13C 109.5
H13A C13 H13C 109.5
N1 C13 H13B 109.5
H13A C13 H13B 109.5
H13C C13 H13B 109.5
N1 C14 H14A 109.5
N1 C14 H14C 109.5
H14A C14 H14C 109.5
N1 C14 H14B 109.5
H14A C14 H14B 109.5
H14C C14 H14B 109.5
C4 N1 C13 115.26(16)
C4 N1 C14 110.82(14)
C13 N1 C14 110.12(15)
C4 N1 H1 106.7
C13 N1 H1 106.7
C14 N1 H1 106.7
B1 O1 C7 105.1(2)
C12 O2 B1 104.3(2)

loop_
_geom_bond_atom_site_label_1
_geom_bond_atom_site_label_2
_geom_bond_distance
Al1 Cl1 2.1214(8)
Al1 Cl4 2.1263(8)
Al1 Cl2 2.1332(7)
Al1 Cl3 2.1352(8)
B1 O1 1.378(4)
B1 O2 1.388(3)
B1 C1 1.541(3)
C1 C6 1.392(3)
C1 C2 1.395(3)
C2 C3 1.386(3)
C2 H2 0.9500
C3 C4 1.377(3)
C3 H3 0.9500
C4 C5 1.376(3)
C4 N1 1.477(2)
C5 C6 1.387(3)
C5 H5 0.9500
C6 H6 0.9500
C7 C12 1.372(4)
C7 C8 1.373(4)
C7 O1 1.391(3)
C8 C9 1.397(4)
C8 H8 0.9500
C9 C10 1.377(4)
C9 H9 0.9500
C10 C11 1.401(4)
C10 H10 0.9500
C11 C12 1.379(3)
C11 H11 0.9500
C12 O2 1.388(3)
C13 N1 1.501(2)
C13 H13A 0.9800
C13 H13C 0.9800
C13 H13B 0.9800
C14 N1 1.505(2)
C14 H14A 0.9800
C14 H14C 0.9800
C14 H14B 0.9800
N1 H1 0.9300

loop_
_geom_hbond_atom_site_label_D
_geom_hbond_atom_site_label_H
_geom_hbond_atom_site_label_A
_geom_hbond_distance_DH
_geom_hbond_distance_HA
_geom_hbond_distance_DA
_geom_hbond_angle_DHA
_geom_hbond_site_symmetry_A
N1 H1 Cl2 0.93 2.74 3.5206(17) 141.7 1_565
N1 H1 Cl3 0.93 2.60 3.3500(17) 138.5 1_565

loop_
_geom_torsion_atom_site_label_1
_geom_torsion_atom_site_label_2
_geom_torsion_atom_site_label_3
_geom_torsion_atom_site_label_4
_geom_torsion
O1 B1 C1 C6 -10.6(3)
O2 B1 C1 C6 171.9(2)
O1 B1 C1 C2 168.0(2)
O2 B1 C1 C2 -9.4(3)
C6 C1 C2 C3 1.4(3)
B1 C1 C2 C3 -177.3(2)
C1 C2 C3 C4 -1.2(3)
C2 C3 C4 C5 0.2(3)
C2 C3 C4 N1 176.90(17)
C3 C4 C5 C6 0.5(3)
N1 C4 C5 C6 -176.28(18)
C4 C5 C6 C1 -0.3(3)
C2 C1 C6 C5 -0.7(3)
B1 C1 C6 C5 178.0(2)
C12 C7 C8 C9 0.8(4)
O1 C7 C8 C9 -178.6(2)
C7 C8 C9 C10 -0.4(4)
C8 C9 C10 C11 0.1(4)
C9 C10 C11 C12 0.0(3)
C8 C7 C12 C11 -0.9(4)
O1 C7 C12 C11 178.63(19)
C8 C7 C12 O2 179.8(2)
O1 C7 C12 O2 -0.7(3)
C10 C11 C12 C7 0.4(3)
C10 C11 C12 O2 179.6(2)
C5 C4 N1 C13 -149.93(18)
C3 C4 N1 C13 33.2(2)
C5 C4 N1 C14 84.2(2)
C3 C4 N1 C14 -92.7(2)
O2 B1 O1 C7 1.1(2)
C1 B1 O1 C7 -176.6(2)
C12 C7 O1 B1 -0.2(2)
C8 C7 O1 B1 179.2(2)
C7 C12 O2 B1 1.3(2)
C11 C12 O2 B1 -178.0(2)
O1 B1 O2 C12 -1.5(2)
C1 B1 O2 C12 176.2(2)
